data_4300946
loop_
_publ_author_name
'Zdenek Spichal'
'Marek Necas'
'Jiri Pinkas'

_publ_section_title
;

From Parquets to Bricks: A Series of Lanthanide Coordination Polymers

with Bis(diphenylphosphino)ethane Dioxide

;
_journal_name_full 'Inorganic Chemistry'
_journal_page_first 2074
_journal_page_last 2080
_journal_paper_doi 10.1021/ic048826f
_journal_volume 44
_journal_year 2005
_chemical_formula_sum 'C39 H36 N3 Nd O12 P3'
_chemical_formula_weight 975.86
_chemical_name_systematic
; 

 ? 

;
_space_group_IT_number 14
_symmetry_cell_setting monoclinic
_symmetry_space_group_name_Hall '-P 2yn'
_symmetry_space_group_name_H-M 'P 1 21/n 1'
_atom_sites_solution_hydrogens geom
_atom_sites_solution_primary direct
_atom_sites_solution_secondary difmap
_audit_creation_method SHELXL-97
_cell_angle_alpha 90.00
_cell_angle_beta 108.29(3)
_cell_angle_gamma 90.00
_cell_formula_units_Z 4
_cell_length_a 12.981(4)
_cell_length_b 20.006(13)
_cell_length_c 16.681(5)
_cell_measurement_temperature 120(2)
_cell_volume 4113(3)
_computing_structure_refinement 'SHELXL-97 (Sheldrick, 1997)'
_computing_structure_solution 'SHELXS-97 (Sheldrick, 1990)'
_diffrn_ambient_temperature 120(2)
_diffrn_measured_fraction_theta_full 0.998
_diffrn_measured_fraction_theta_max 0.998
_diffrn_radiation_monochromator graphite
_diffrn_radiation_source 'fine-focus sealed tube'
_diffrn_radiation_type MoK\a
_diffrn_radiation_wavelength 0.71073
_diffrn_reflns_av_R_equivalents 0.0335
_diffrn_reflns_av_sigmaI/netI 0.0196
_diffrn_reflns_limit_h_max 13
_diffrn_reflns_limit_h_min -15
_diffrn_reflns_limit_k_max 23
_diffrn_reflns_limit_k_min -22
_diffrn_reflns_limit_l_max 19
_diffrn_reflns_limit_l_min -19
_diffrn_reflns_number 46168
_diffrn_reflns_theta_full 25.00
_diffrn_reflns_theta_max 25.00
_diffrn_reflns_theta_min 3.14
_exptl_absorpt_coefficient_mu 1.444
_exptl_absorpt_correction_T_max 0.5321
_exptl_absorpt_correction_T_min 0.5321
_exptl_crystal_density_diffrn 1.576
_exptl_crystal_density_method 'not measured'
_exptl_crystal_F_000 1968
_exptl_crystal_size_max 0.50
_exptl_crystal_size_mid 0.50
_exptl_crystal_size_min 0.50
_refine_diff_density_max 0.688
_refine_diff_density_min -0.695
_refine_diff_density_rms 0.072
_refine_ls_extinction_coef 0.00000(6)
_refine_ls_extinction_expression Fc^*^=kFc[1+0.001xFc^2^\l^3^/sin(2\q)]^-1/4^
_refine_ls_extinction_method SHELXL
_refine_ls_goodness_of_fit_ref 1.121
_refine_ls_hydrogen_treatment mixed
_refine_ls_matrix_type full
_refine_ls_number_parameters 524
_refine_ls_number_reflns 7226
_refine_ls_number_restraints 0
_refine_ls_restrained_S_all 1.121
_refine_ls_R_factor_all 0.0282
_refine_ls_R_factor_gt 0.0254
_refine_ls_shift/su_max 5.050
_refine_ls_shift/su_mean 0.010
_refine_ls_structure_factor_coef Fsqd
_refine_ls_weighting_details 'calc w=1/[\s^2^(Fo^2^)+(0.0219P)^2^+6.6071P] where P=(Fo^2^+2Fc^2^)/3'
_refine_ls_weighting_scheme calc
_refine_ls_wR_factor_gt 0.0590
_refine_ls_wR_factor_ref 0.0602
_reflns_number_gt 6755
_reflns_number_total 7226
_reflns_threshold_expression >2sigma(I)
_cod_data_source_file ic048826fsi20040825_065511_01.cif
_cod_data_source_block 2
_cod_depositor_comments
;
The following automatic conversions were performed:
'_symmetry_cell_setting' value 'Monoclinic' changed to 'monoclinic'
according to '/home/saulius/struct/CIF-dictionaries/cif_core.dic'
dictionary named 'cif_core.dic' version 2.4.1 from 2010-06-29.

Automatic conversion script
Id: cif_fix_enum 1527 2010-12-29 10:47:43Z saulius 
;
_cod_database_code 4300946

loop_
_symmetry_equiv_pos_as_xyz
'x, y, z'
'-x+1/2, y+1/2, -z+1/2'
'-x, -y, -z'
'x-1/2, -y-1/2, z-1/2'

loop_
_atom_site_label
_atom_site_type_symbol
_atom_site_fract_x
_atom_site_fract_y
_atom_site_fract_z
_atom_site_U_iso_or_equiv
_atom_site_adp_type
_atom_site_occupancy
_atom_site_symmetry_multiplicity
_atom_site_calc_flag
_atom_site_refinement_flags
_atom_site_disorder_assembly
_atom_site_disorder_group
Nd1 Nd 0.043938(11) 0.175492(7) 0.314379(8) 0.01144(6) Uani 1 1 d . . .
P1 P -0.18079(5) 0.13716(3) 0.10477(4) 0.01250(14) Uani 1 1 d . . .
P2 P 0.01265(5) -0.01048(3) 0.37187(4) 0.01304(14) Uani 1 1 d . . .
P3 P 0.32735(5) 0.17068(3) 0.47587(4) 0.01285(14) Uani 1 1 d . . .
O1 O -0.10110(14) 0.15211(9) 0.19013(11) 0.0160(4) Uani 1 1 d . . .
O2 O 0.01753(14) 0.06162(9) 0.34794(11) 0.0164(4) Uani 1 1 d . . .
O3 O 0.22552(14) 0.16534(9) 0.40160(11) 0.0175(4) Uani 1 1 d . . .
N10 N 0.17298(18) 0.16779(11) 0.19554(13) 0.0157(5) Uani 1 1 d . . .
N30 N 0.04922(17) 0.32542(11) 0.31441(13) 0.0158(5) Uani 1 1 d . . .
N20 N -0.06829(19) 0.20953(12) 0.43861(15) 0.0209(5) Uani 1 1 d . . .
O12 O 0.14043(16) 0.11505(10) 0.22139(12) 0.0211(4) Uani 1 1 d . . .
O32 O 0.10712(16) 0.28982(10) 0.37420(12) 0.0243(5) Uani 1 1 d . . .
O22 O -0.11368(16) 0.21424(11) 0.35913(12) 0.0253(5) Uani 1 1 d . . .
O11 O 0.13884(16) 0.22253(10) 0.21598(12) 0.0227(4) Uani 1 1 d . . .
O31 O -0.01940(15) 0.29502(10) 0.25454(11) 0.0194(4) Uani 1 1 d . . .
O21 O 0.02477(16) 0.18235(10) 0.46284(12) 0.0226(4) Uani 1 1 d . . .
O13 O 0.23457(18) 0.16641(11) 0.15337(14) 0.0299(5) Uani 1 1 d . . .
O33 O 0.06036(17) 0.38649(10) 0.31475(13) 0.0268(5) Uani 1 1 d . . .
O23 O -0.11189(19) 0.23026(12) 0.48832(14) 0.0350(5) Uani 1 1 d . . .
C1 C -0.1739(2) 0.19824(13) 0.02784(16) 0.0152(5) Uani 1 1 d . . .
H1A H -0.1036 0.1935 0.0169 0.018 Uiso 1 1 calc R . .
H1B H -0.2322 0.1890 -0.0257 0.018 Uiso 1 1 calc R . .
C2 C 0.0387(2) -0.02095(14) 0.48388(15) 0.0162(6) Uani 1 1 d . . .
H2A H 0.0305 -0.0687 0.4962 0.019 Uiso 1 1 calc R . .
H2B H 0.1144 -0.0076 0.5141 0.019 Uiso 1 1 calc R . .
C3 C 0.3148(2) 0.22948(13) 0.55440(16) 0.0158(5) Uani 1 1 d . . .
H3A H 0.2432 0.2237 0.5629 0.019 Uiso 1 1 calc R . .
H3B H 0.3715 0.2202 0.6088 0.019 Uiso 1 1 calc R . .
C1A C -0.1530(2) 0.05828(14) 0.06424(16) 0.0161(6) Uani 1 1 d . . .
C2A C -0.0763(2) 0.01596(14) 0.11716(17) 0.0201(6) Uani 1 1 d . . .
H2AA H -0.0381 0.0298 0.1731 0.024 Uiso 1 1 calc R . .
C3A C -0.0549(2) -0.04583(15) 0.08920(19) 0.0266(7) Uani 1 1 d . . .
H3AA H -0.0024 -0.0743 0.1259 0.032 Uiso 1 1 calc R . .
C4A C -0.1101(3) -0.06649(16) 0.0076(2) 0.0299(7) Uani 1 1 d . . .
H4AA H -0.0968 -0.1095 -0.0113 0.036 Uiso 1 1 calc R . .
C5A C -0.1847(3) -0.02395(16) -0.04618(19) 0.0306(7) Uani 1 1 d . . .
H5AA H -0.2213 -0.0375 -0.1025 0.037 Uiso 1 1 calc R . .
C6A C -0.2062(2) 0.03777(15) -0.01865(18) 0.0255(7) Uani 1 1 d . . .
H6AA H -0.2574 0.0666 -0.0561 0.031 Uiso 1 1 calc R . .
C1B C -0.3169(2) 0.13587(14) 0.11087(16) 0.0164(6) Uani 1 1 d . . .
C2B C -0.4055(2) 0.11745(18) 0.04232(19) 0.0314(8) Uani 1 1 d . . .
H2BA H -0.3953 0.1068 -0.0102 0.038 Uiso 1 1 calc R . .
C3B C -0.5080(3) 0.1145(2) 0.0505(2) 0.0432(9) Uani 1 1 d . . .
H3BA H -0.5682 0.1020 0.0035 0.052 Uiso 1 1 calc R . .
C4B C -0.5232(3) 0.1297(2) 0.1262(2) 0.0454(10) Uani 1 1 d . . .
H4BA H -0.5938 0.1277 0.1316 0.054 Uiso 1 1 calc R . .
C5B C -0.4358(3) 0.1478(2) 0.1943(2) 0.0426(9) Uani 1 1 d . . .
H5BA H -0.4465 0.1581 0.2467 0.051 Uiso 1 1 calc R . .
C6B C -0.3326(3) 0.15116(17) 0.18722(19) 0.0282(7) Uani 1 1 d . . .
H6BA H -0.2729 0.1639 0.2344 0.034 Uiso 1 1 calc R . .
C1C C 0.1107(2) -0.06014(14) 0.34260(15) 0.0146(5) Uani 1 1 d . . .
C2C C 0.1641(2) -0.03155(14) 0.29115(16) 0.0175(6) Uani 1 1 d . . .
H2CA H 0.1506 0.0138 0.2742 0.021 Uiso 1 1 calc R . .
C3C C 0.2371(2) -0.06859(16) 0.26437(18) 0.0242(7) Uani 1 1 d . . .
H3CA H 0.2747 -0.0485 0.2301 0.029 Uiso 1 1 calc R . .
C4C C 0.2553(2) -0.13490(16) 0.28750(18) 0.0249(7) Uani 1 1 d . . .
H4CA H 0.3048 -0.1604 0.2685 0.030 Uiso 1 1 calc R . .
C5C C 0.2020(2) -0.16432(15) 0.33802(17) 0.0219(6) Uani 1 1 d . . .
H5CA H 0.2141 -0.2101 0.3530 0.026 Uiso 1 1 calc R . .
C6C C 0.1308(2) -0.12700(14) 0.36695(16) 0.0189(6) Uani 1 1 d . . .
H6CA H 0.0957 -0.1468 0.4032 0.023 Uiso 1 1 calc R . .
C1E C 0.3640(2) 0.09029(14) 0.52441(16) 0.0158(6) Uani 1 1 d . . .
C2F C 0.4135(2) 0.23225(16) 0.36340(17) 0.0242(7) Uani 1 1 d . . .
H2FA H 0.3410 0.2331 0.3264 0.029 Uiso 1 1 calc R . .
C1F C 0.4367(2) 0.20174(14) 0.44187(16) 0.0151(5) Uani 1 1 d . . .
C1D C -0.1179(2) -0.04630(14) 0.31651(16) 0.0176(6) Uani 1 1 d . . .
C2D C -0.1382(2) -0.11454(16) 0.3190(2) 0.0277(7) Uani 1 1 d . . .
H2DA H -0.0877 -0.1423 0.3586 0.033 Uiso 1 1 calc R . .
C3D C -0.2315(3) -0.14205(18) 0.2642(2) 0.0350(8) Uani 1 1 d . . .
H3DA H -0.2450 -0.1886 0.2658 0.042 Uiso 1 1 calc R . .
C4D C -0.3047(3) -0.1017(2) 0.2073(2) 0.0428(10) Uani 1 1 d . . .
H4DA H -0.3670 -0.1209 0.1677 0.051 Uiso 1 1 calc R . .
C5D C -0.2885(3) -0.0337(2) 0.2071(2) 0.0457(10) Uani 1 1 d . . .
H5DA H -0.3415 -0.0060 0.1696 0.055 Uiso 1 1 calc R . .
C6D C -0.1947(2) -0.00558(18) 0.2618(2) 0.0309(7) Uani 1 1 d . . .
H6DA H -0.1833 0.0413 0.2617 0.037 Uiso 1 1 calc R . .
C2E C 0.4125(3) 0.08035(16) 0.61018(18) 0.0305(7) Uani 1 1 d . . .
H2EA H 0.4290 0.1175 0.6475 0.037 Uiso 1 1 calc R . .
C3E C 0.4369(3) 0.01600(17) 0.64142(19) 0.0369(8) Uani 1 1 d . . .
H3EA H 0.4699 0.0094 0.7003 0.044 Uiso 1 1 calc R . .
C4E C 0.4138(3) -0.03843(16) 0.5881(2) 0.0292(7) Uani 1 1 d . . .
H4EA H 0.4307 -0.0823 0.6102 0.035 Uiso 1 1 calc R . .
C5E C 0.3660(3) -0.02884(16) 0.5026(2) 0.0299(7) Uani 1 1 d . . .
H5EA H 0.3501 -0.0662 0.4655 0.036 Uiso 1 1 calc R . .
C6E C 0.3412(2) 0.03483(15) 0.47073(18) 0.0254(7) Uani 1 1 d . . .
H6EA H 0.3084 0.0411 0.4117 0.031 Uiso 1 1 calc R . .
C5F C 0.6249(2) 0.23083(17) 0.47122(19) 0.0269(7) Uani 1 1 d . . .
H5FA H 0.6976 0.2302 0.5080 0.032 Uiso 1 1 calc R . .
C6F C 0.5435(2) 0.20211(15) 0.49649(17) 0.0218(6) Uani 1 1 d . . .
H6FA H 0.5599 0.1826 0.5510 0.026 Uiso 1 1 calc R . .
C4F C 0.6014(2) 0.26047(16) 0.39266(19) 0.0278(7) Uani 1 1 d . . .
H4FA H 0.6576 0.2801 0.3754 0.033 Uiso 1 1 calc R . .
C3F C 0.4953(3) 0.26137(17) 0.33913(19) 0.0296(7) Uani 1 1 d . . .
H3FA H 0.4789 0.2822 0.2854 0.036 Uiso 1 1 calc R . .

loop_
_atom_site_aniso_label
_atom_site_aniso_U_11
_atom_site_aniso_U_22
_atom_site_aniso_U_33
_atom_site_aniso_U_23
_atom_site_aniso_U_13
_atom_site_aniso_U_12
Nd1 0.00958(8) 0.01217(9) 0.01133(8) -0.00013(5) 0.00148(5) 0.00037(5)
P1 0.0110(3) 0.0130(4) 0.0118(3) 0.0009(3) 0.0011(2) -0.0007(3)
P2 0.0139(3) 0.0131(4) 0.0123(3) 0.0009(3) 0.0044(3) 0.0010(3)
P3 0.0100(3) 0.0134(4) 0.0133(3) -0.0018(3) 0.0010(2) 0.0010(3)
O1 0.0143(9) 0.0176(10) 0.0126(8) -0.0011(7) -0.0006(7) -0.0004(8)
O2 0.0157(9) 0.0164(10) 0.0175(9) -0.0001(8) 0.0057(7) 0.0014(8)
O3 0.0104(9) 0.0216(11) 0.0172(9) -0.0015(8) -0.0004(7) 0.0027(8)
N10 0.0165(12) 0.0160(13) 0.0164(11) -0.0032(9) 0.0076(9) -0.0026(9)
N30 0.0133(11) 0.0170(13) 0.0194(11) -0.0032(10) 0.0084(9) -0.0002(10)
N20 0.0236(13) 0.0181(13) 0.0247(12) 0.0013(10) 0.0129(10) 0.0002(10)
O12 0.0262(11) 0.0149(11) 0.0254(10) -0.0008(8) 0.0127(9) -0.0030(8)
O32 0.0264(11) 0.0176(11) 0.0209(10) -0.0003(8) -0.0042(8) 0.0002(9)
O22 0.0188(10) 0.0374(13) 0.0193(10) 0.0023(9) 0.0052(8) 0.0056(9)
O11 0.0289(11) 0.0148(11) 0.0298(11) -0.0002(8) 0.0169(9) 0.0010(9)
O31 0.0162(10) 0.0193(11) 0.0187(9) -0.0007(8) -0.0001(8) -0.0001(8)
O21 0.0230(11) 0.0269(12) 0.0175(9) 0.0009(8) 0.0055(8) 0.0061(9)
O13 0.0340(12) 0.0263(12) 0.0403(12) -0.0072(10) 0.0273(11) -0.0066(10)
O33 0.0328(12) 0.0134(11) 0.0353(12) -0.0015(9) 0.0123(10) -0.0039(9)
O23 0.0395(13) 0.0426(15) 0.0335(12) 0.0010(10) 0.0267(11) 0.0068(11)
C1 0.0184(14) 0.0105(13) 0.0178(13) 0.0007(10) 0.0073(11) -0.0014(11)
C2 0.0183(14) 0.0180(15) 0.0130(12) 0.0025(11) 0.0058(10) 0.0032(11)
C3 0.0178(14) 0.0151(14) 0.0153(12) -0.0016(11) 0.0064(10) 0.0015(11)
C1A 0.0161(14) 0.0147(14) 0.0186(13) -0.0002(11) 0.0072(11) -0.0031(11)
C2A 0.0186(14) 0.0188(15) 0.0200(13) -0.0010(11) 0.0019(11) 0.0003(12)
C3A 0.0254(16) 0.0205(16) 0.0294(16) 0.0012(13) 0.0022(13) 0.0058(13)
C4A 0.0373(19) 0.0186(16) 0.0330(17) -0.0080(13) 0.0100(14) 0.0016(14)
C5A 0.0398(19) 0.0261(18) 0.0201(14) -0.0067(13) 0.0009(13) 0.0001(14)
C6A 0.0295(17) 0.0215(16) 0.0199(14) -0.0001(12) -0.0004(12) -0.0002(13)
C1B 0.0132(13) 0.0146(14) 0.0204(13) 0.0029(11) 0.0039(10) 0.0004(11)
C2B 0.0181(15) 0.050(2) 0.0246(15) 0.0049(14) 0.0040(12) -0.0037(14)
C3B 0.0164(17) 0.069(3) 0.040(2) 0.0073(18) 0.0024(14) -0.0034(17)
C4B 0.0177(17) 0.064(3) 0.059(2) 0.006(2) 0.0188(16) 0.0049(17)
C5B 0.033(2) 0.058(3) 0.046(2) -0.0088(18) 0.0256(17) 0.0019(18)
C6B 0.0250(16) 0.0323(18) 0.0292(16) -0.0049(14) 0.0115(13) -0.0008(14)
C1C 0.0113(13) 0.0160(14) 0.0138(12) -0.0025(10) 0.0002(10) 0.0004(11)
C2C 0.0173(14) 0.0156(14) 0.0182(13) 0.0030(11) 0.0035(11) 0.0033(11)
C3C 0.0209(15) 0.0317(18) 0.0220(14) 0.0041(13) 0.0097(12) 0.0043(13)
C4C 0.0235(15) 0.0258(17) 0.0260(15) -0.0046(13) 0.0084(12) 0.0083(13)
C5C 0.0235(15) 0.0157(15) 0.0222(14) -0.0010(11) 0.0008(12) 0.0053(12)
C6C 0.0190(14) 0.0188(15) 0.0174(13) 0.0017(11) 0.0036(11) 0.0013(12)
C1E 0.0118(13) 0.0146(14) 0.0201(13) 0.0002(11) 0.0041(10) 0.0016(11)
C2F 0.0155(14) 0.0347(18) 0.0187(14) -0.0006(12) 0.0000(11) -0.0010(13)
C1F 0.0144(13) 0.0135(14) 0.0163(12) -0.0041(11) 0.0033(10) 0.0012(11)
C1D 0.0152(14) 0.0233(16) 0.0158(13) -0.0008(11) 0.0069(11) -0.0028(11)
C2D 0.0198(16) 0.0258(18) 0.0369(17) -0.0018(13) 0.0080(13) -0.0024(13)
C3D 0.0299(18) 0.033(2) 0.046(2) -0.0096(16) 0.0168(15) -0.0135(15)
C4D 0.0275(18) 0.067(3) 0.0310(18) 0.0007(17) 0.0056(14) -0.0282(18)
C5D 0.0200(17) 0.068(3) 0.040(2) 0.0275(19) -0.0039(15) -0.0116(17)
C6D 0.0198(16) 0.0348(19) 0.0357(17) 0.0156(14) 0.0052(13) -0.0032(14)
C2E 0.050(2) 0.0198(17) 0.0189(14) -0.0032(12) 0.0068(14) 0.0071(15)
C3E 0.064(2) 0.0247(18) 0.0200(15) 0.0054(13) 0.0105(15) 0.0132(17)
C4E 0.0350(18) 0.0153(16) 0.0385(18) 0.0053(13) 0.0134(14) 0.0050(13)
C5E 0.0282(17) 0.0175(16) 0.0361(17) -0.0054(13) -0.0013(13) 0.0000(13)
C6E 0.0249(16) 0.0212(16) 0.0225(14) -0.0043(12) -0.0036(12) 0.0018(13)
C5F 0.0130(14) 0.0356(19) 0.0288(16) 0.0011(13) 0.0015(12) -0.0010(13)
C6F 0.0153(14) 0.0285(17) 0.0194(13) 0.0016(12) 0.0023(11) 0.0029(12)
C4F 0.0217(16) 0.0338(19) 0.0305(16) 0.0015(14) 0.0121(13) -0.0046(13)
C3F 0.0277(17) 0.038(2) 0.0210(14) 0.0087(13) 0.0051(12) -0.0014(14)

loop_
_atom_type_symbol
_atom_type_description
_atom_type_scat_dispersion_real
_atom_type_scat_dispersion_imag
_atom_type_scat_source
C C 0.0033 0.0016 'International Tables Vol C Tables 4.2.6.8 and 6.1.1.4'
H H 0.0000 0.0000 'International Tables Vol C Tables 4.2.6.8 and 6.1.1.4'
N N 0.0061 0.0033 'International Tables Vol C Tables 4.2.6.8 and 6.1.1.4'
O O 0.0106 0.0060 'International Tables Vol C Tables 4.2.6.8 and 6.1.1.4'
P P 0.1023 0.0942 'International Tables Vol C Tables 4.2.6.8 and 6.1.1.4'
Nd Nd -0.1943 3.0179 'International Tables Vol C Tables 4.2.6.8 and 6.1.1.4'

loop_
_geom_angle_atom_site_label_1
_geom_angle_atom_site_label_2
_geom_angle_atom_site_label_3
_geom_angle
_geom_angle_site_symmetry_1
_geom_angle_site_symmetry_3
_geom_angle_publ_flag
O3 Nd1 O1 152.74(7) . . ?
O3 Nd1 O2 87.85(6) . . ?
O1 Nd1 O2 83.34(6) . . ?
O3 Nd1 O22 126.38(6) . . ?
O1 Nd1 O22 79.81(7) . . ?
O2 Nd1 O22 91.97(7) . . ?
O3 Nd1 O11 80.56(7) . . ?
O1 Nd1 O11 85.45(7) . . ?
O2 Nd1 O11 129.90(6) . . ?
O22 Nd1 O11 133.48(7) . . ?
O3 Nd1 O32 72.34(7) . . ?
O1 Nd1 O32 126.49(6) . . ?
O2 Nd1 O32 145.16(7) . . ?
O22 Nd1 O32 78.28(7) . . ?
O11 Nd1 O32 75.82(7) . . ?
O3 Nd1 O21 77.89(7) . . ?
O1 Nd1 O21 124.28(7) . . ?
O2 Nd1 O21 76.19(6) . . ?
O22 Nd1 O21 50.39(6) . . ?
O11 Nd1 O21 145.28(7) . . ?
O32 Nd1 O21 71.86(7) . . ?
O3 Nd1 O12 75.57(7) . . ?
O1 Nd1 O12 77.52(7) . . ?
O2 Nd1 O12 80.03(7) . . ?
O22 Nd1 O12 156.66(6) . . ?
O11 Nd1 O12 49.87(7) . . ?
O32 Nd1 O12 120.20(7) . . ?
O21 Nd1 O12 144.76(6) . . ?
O3 Nd1 O31 116.53(6) . . ?
O1 Nd1 O31 77.22(6) . . ?
O2 Nd1 O31 154.86(6) . . ?
O22 Nd1 O31 69.16(7) . . ?
O11 Nd1 O31 64.60(6) . . ?
O32 Nd1 O31 49.39(7) . . ?
O21 Nd1 O31 101.81(6) . . ?
O12 Nd1 O31 110.60(6) . . ?
O3 Nd1 N20 101.77(7) . . ?
O1 Nd1 N20 103.13(7) . . ?
O2 Nd1 N20 85.26(7) . . ?
O22 Nd1 N20 25.23(6) . . ?
O11 Nd1 N20 144.79(7) . . ?
O32 Nd1 N20 71.68(7) . . ?
O21 Nd1 N20 25.28(6) . . ?
O12 Nd1 N20 165.12(6) . . ?
O31 Nd1 N20 83.82(6) . . ?
O3 Nd1 N10 75.16(7) . . ?
O1 Nd1 N10 82.28(7) . . ?
O2 Nd1 N10 104.97(6) . . ?
O22 Nd1 N10 153.67(6) . . ?
O11 Nd1 N10 24.98(6) . . ?
O32 Nd1 N10 97.43(7) . . ?
O21 Nd1 N10 152.94(6) . . ?
O12 Nd1 N10 24.99(6) . . ?
O31 Nd1 N10 88.19(6) . . ?
N20 Nd1 N10 169.05(6) . . ?
O3 Nd1 N30 93.88(6) . . ?
O1 Nd1 N30 102.09(6) . . ?
O2 Nd1 N30 162.83(6) . . ?
O22 Nd1 N30 73.26(7) . . ?
O11 Nd1 N30 67.13(6) . . ?
O32 Nd1 N30 24.57(6) . . ?
O21 Nd1 N30 87.46(6) . . ?
O12 Nd1 N30 116.95(6) . . ?
O31 Nd1 N30 24.87(6) . . ?
N20 Nd1 N30 77.66(6) . . ?
N10 Nd1 N30 91.96(6) . . ?
O1 P1 C1 111.59(12) . . ?
O1 P1 C1A 111.78(12) . . ?
C1 P1 C1A 105.55(13) . . ?
O1 P1 C1B 110.16(12) . . ?
C1 P1 C1B 108.66(13) . . ?
C1A P1 C1B 108.95(13) . . ?
O2 P2 C1C 111.43(12) . . ?
O2 P2 C2 112.14(12) . . ?
C1C P2 C2 107.36(12) . . ?
O2 P2 C1D 110.87(12) . . ?
C1C P2 C1D 105.82(13) . . ?
C2 P2 C1D 108.95(13) . . ?
O3 P3 C1E 110.34(12) . . ?
O3 P3 C1F 109.96(12) . . ?
C1E P3 C1F 109.15(13) . . ?
O3 P3 C3 112.79(12) . . ?
C1E P3 C3 109.13(13) . . ?
C1F P3 C3 105.31(13) . . ?
P1 O1 Nd1 171.61(12) . . ?
P2 O2 Nd1 174.48(11) . . ?
P3 O3 Nd1 162.03(12) . . ?
O13 N10 O12 121.9(2) . . ?
O13 N10 O11 121.5(2) . . ?
O12 N10 O11 116.6(2) . . ?
O13 N10 Nd1 173.66(18) . . ?
O12 N10 Nd1 59.76(12) . . ?
O11 N10 Nd1 57.20(12) . . ?
O33 N30 O32 121.1(2) . . ?
O33 N30 O31 122.2(2) . . ?
O32 N30 O31 116.7(2) . . ?
O33 N30 Nd1 174.63(17) . . ?
O32 N30 Nd1 56.25(12) . . ?
O31 N30 Nd1 60.61(13) . . ?
O23 N20 O21 122.0(2) . . ?
O23 N20 O22 121.5(2) . . ?
O21 N20 O22 116.5(2) . . ?
O23 N20 Nd1 173.3(2) . . ?
O21 N20 Nd1 59.78(13) . . ?
O22 N20 Nd1 57.14(13) . . ?
N10 O12 Nd1 95.24(15) . . ?
N30 O32 Nd1 99.18(15) . . ?
N20 O22 Nd1 97.62(15) . . ?
N10 O11 Nd1 97.82(15) . . ?
N30 O31 Nd1 94.52(14) . . ?
N20 O21 Nd1 94.94(14) . . ?
C3 C1 P1 113.89(18) 4_565 . ?
C2 C2 P2 111.7(2) 3_556 . ?
C1 C3 P3 111.48(18) 4_666 . ?
C2A C1A C6A 118.8(3) . . ?
C2A C1A P1 118.9(2) . . ?
C6A C1A P1 122.3(2) . . ?
C3A C2A C1A 120.7(3) . . ?
C2A C3A C4A 120.1(3) . . ?
C5A C4A C3A 119.5(3) . . ?
C6A C5A C4A 120.5(3) . . ?
C5A C6A C1A 120.3(3) . . ?
C6B C1B C2B 119.4(3) . . ?
C6B C1B P1 118.6(2) . . ?
C2B C1B P1 121.9(2) . . ?
C3B C2B C1B 120.2(3) . . ?
C4B C3B C2B 120.2(3) . . ?
C3B C4B C5B 119.9(3) . . ?
C4B C5B C6B 120.7(3) . . ?
C5B C6B C1B 119.6(3) . . ?
C2C C1C C6C 119.4(3) . . ?
C2C C1C P2 118.3(2) . . ?
C6C C1C P2 122.2(2) . . ?
C3C C2C C1C 120.4(3) . . ?
C4C C3C C2C 119.9(3) . . ?
C5C C4C C3C 120.4(3) . . ?
C4C C5C C6C 120.0(3) . . ?
C5C C6C C1C 119.8(3) . . ?
C2E C1E C6E 118.9(3) . . ?
C2E C1E P3 124.4(2) . . ?
C6E C1E P3 116.7(2) . . ?
C3F C2F C1F 120.2(3) . . ?
C2F C1F C6F 119.3(3) . . ?
C2F C1F P3 119.3(2) . . ?
C6F C1F P3 121.0(2) . . ?
C6D C1D C2D 119.5(3) . . ?
C6D C1D P2 118.0(2) . . ?
C2D C1D P2 122.0(2) . . ?
C3D C2D C1D 120.3(3) . . ?
C4D C3D C2D 119.6(3) . . ?
C3D C4D C5D 120.6(3) . . ?
C4D C5D C6D 120.1(3) . . ?
C1D C6D C5D 119.7(3) . . ?
C1E C2E C3E 119.8(3) . . ?
C4E C3E C2E 120.9(3) . . ?
C3E C4E C5E 119.6(3) . . ?
C6E C5E C4E 120.1(3) . . ?
C5E C6E C1E 120.6(3) . . ?
C6F C5F C4F 120.3(3) . . ?
C5F C6F C1F 120.0(3) . . ?
C5F C4F C3F 119.7(3) . . ?
C2F C3F C4F 120.4(3) . . ?

loop_
_geom_bond_atom_site_label_1
_geom_bond_atom_site_label_2
_geom_bond_distance
_geom_bond_site_symmetry_2
_geom_bond_publ_flag
Nd1 O3 2.3583(19) . ?
Nd1 O1 2.3686(19) . ?
Nd1 O2 2.396(2) . ?
Nd1 O22 2.511(2) . ?
Nd1 O11 2.523(2) . ?
Nd1 O32 2.527(2) . ?
Nd1 O21 2.569(2) . ?
Nd1 O12 2.580(2) . ?
Nd1 O31 2.622(2) . ?
Nd1 N20 2.962(2) . ?
Nd1 N10 2.974(2) . ?
Nd1 N30 3.000(3) . ?
P1 O1 1.5042(18) . ?
P1 C1 1.794(3) . ?
P1 C1A 1.797(3) . ?
P1 C1B 1.802(3) . ?
P2 O2 1.503(2) . ?
P2 C1C 1.799(3) . ?
P2 C2 1.804(3) . ?
P2 C1D 1.804(3) . ?
P3 O3 1.5053(19) . ?
P3 C1E 1.796(3) . ?
P3 C1F 1.797(3) . ?
P3 C3 1.806(3) . ?
N10 O13 1.220(3) . ?
N10 O12 1.262(3) . ?
N10 O11 1.268(3) . ?
N30 O33 1.230(3) . ?
N30 O32 1.264(3) . ?
N30 O31 1.266(3) . ?
N20 O23 1.214(3) . ?
N20 O21 1.270(3) . ?
N20 O22 1.274(3) . ?
C1 C3 1.533(4) 4_565 ?
C2 C2 1.530(5) 3_556 ?
C3 C1 1.533(4) 4_666 ?
C1A C2A 1.392(4) . ?
C1A C6A 1.399(4) . ?
C2A C3A 1.380(4) . ?
C3A C4A 1.387(4) . ?
C4A C5A 1.387(4) . ?
C5A C6A 1.376(4) . ?
C1B C6B 1.386(4) . ?
C1B C2B 1.393(4) . ?
C2B C3B 1.381(5) . ?
C3B C4B 1.372(5) . ?
C4B C5B 1.379(5) . ?
C5B C6B 1.382(5) . ?
C1C C2C 1.385(4) . ?
C1C C6C 1.398(4) . ?
C2C C3C 1.382(4) . ?
C3C C4C 1.381(4) . ?
C4C C5C 1.378(4) . ?
C5C C6C 1.388(4) . ?
C1E C2E 1.385(4) . ?
C1E C6E 1.398(4) . ?
C2F C3F 1.379(4) . ?
C2F C1F 1.389(4) . ?
C1F C6F 1.399(4) . ?
C1D C6D 1.385(4) . ?
C1D C2D 1.394(4) . ?
C2D C3D 1.383(4) . ?
C3D C4D 1.374(5) . ?
C4D C5D 1.376(6) . ?
C5D C6D 1.392(5) . ?
C2E C3E 1.388(5) . ?
C3E C4E 1.378(5) . ?
C4E C5E 1.380(4) . ?
C5E C6E 1.379(4) . ?
C5F C6F 1.381(4) . ?
C5F C4F 1.382(4) . ?
C4F C3F 1.386(4) . ?
